data_4037415
loop_
_publ_author_name
'Pu\<savec Kirar, Eva'
'Gro\<selj, Uro\<s'
'Golobi\<c, Amalija'
'Po\<zgan, Franc'
'Pusch, Stefan'
'Weber, Carina'
'Andernach, Lars'
'\<Stefane, Bogdan'
'Opatz, Till'
'Svete, Jurij'

_publ_section_title
;
 Absolute Configuration Determination of
 2,3-Dihydro-1H,5H-pyrazolo[1,2-a]pyrazoles Using Chiroptical Methods at
 Different Wavelengths.
;
_journal_issue 23
_journal_name_full 'The Journal of organic chemistry'
_journal_page_first 11802
_journal_page_last 11812
_journal_paper_doi 10.1021/acs.joc.6b02270
_journal_volume 81
_journal_year 2016
_chemical_absolute_configuration rmad
_chemical_formula_sum 'C26 H28 N4 O6'
_chemical_formula_weight 492.52
_space_group_IT_number 170
_space_group_name_Hall 'P 65'
_space_group_name_H-M_alt 'P 65'
_symmetry_cell_setting hexagonal
_symmetry_space_group_name_H-M 'P 65'
_atom_sites_solution_hydrogens geom
_atom_sites_solution_primary direct
_atom_sites_solution_secondary difmap
_audit_creation_method SHELXL-97
_cell_angle_alpha 90.00
_cell_angle_beta 90.00
_cell_angle_gamma 120.00
_cell_formula_units_Z 6
_cell_length_a 27.8709(6)
_cell_length_b 27.8709(6)
_cell_length_c 5.9519(2)
_cell_measurement_reflns_used 4154
_cell_measurement_temperature 293(2)
_cell_measurement_theta_max 69.2750
_cell_measurement_theta_min 4.8470
_cell_volume 4003.95(18)
_computing_cell_refinement
;
CrysAlisPro, Agilent Technologies,
Version 1.171.36.28 (release 01-02-2013 CrysAlis171 .NET)
(compiled Feb  1 2013,16:14:44)
;
_computing_data_collection
;
CrysAlisPro, Agilent Technologies,
Version 1.171.36.28 (release 01-02-2013 CrysAlis171 .NET)
(compiled Feb  1 2013,16:14:44)
;
_computing_data_reduction
;
CrysAlisPro, Agilent Technologies,
Version 1.171.36.28 (release 01-02-2013 CrysAlis171 .NET)
(compiled Feb  1 2013,16:14:44)
;
_computing_molecular_graphics 'ORTEPIII (Farrugia, 1997)'
_computing_publication_material 'SHELXL-97 (Sheldrick, 2008)'
_computing_structure_refinement 'SHELXL-97 (Sheldrick, 1997)'
_diffrn_ambient_temperature 293(1)
_diffrn_detector_area_resol_mean 10.4933
_diffrn_measured_fraction_theta_full 0.994
_diffrn_measured_fraction_theta_max 0.994
_diffrn_measurement_device_type 'SuperNova, Dual, Cu at zero, Atlas'
_diffrn_radiation_monochromator mirror
_diffrn_radiation_source 'SuperNova (Cu) X-ray Source'
_diffrn_radiation_type 'Cu K\a'
_diffrn_radiation_wavelength 1.5418
_diffrn_reflns_av_R_equivalents 0.0174
_diffrn_reflns_av_sigmaI/netI 0.0224
_diffrn_reflns_limit_h_max 30
_diffrn_reflns_limit_h_min -32
_diffrn_reflns_limit_k_max 33
_diffrn_reflns_limit_k_min -27
_diffrn_reflns_limit_l_max 7
_diffrn_reflns_limit_l_min -6
_diffrn_reflns_number 8819
_diffrn_reflns_theta_full 69.75
_diffrn_reflns_theta_max 69.75
_diffrn_reflns_theta_min 3.17
_exptl_absorpt_coefficient_mu 0.730
_exptl_absorpt_correction_T_max 0.98
_exptl_absorpt_correction_T_min 0.92
_exptl_absorpt_correction_type multi-scan
_exptl_absorpt_process_details
;
CrysAlisPro, Agilent Technologies,
Version 1.171.36.28 (release 01-02-2013 CrysAlis171 .NET)
(compiled Feb  1 2013,16:14:44)
Empirical absorption correction using spherical harmonics,
 implemented in SCALE3 ABSPACK scaling algorithm.
;
_exptl_crystal_colour colourless
_exptl_crystal_density_diffrn 1.226
_exptl_crystal_density_method 'not measured'
_exptl_crystal_description prism
_exptl_crystal_F_000 1560
_exptl_crystal_size_max 0.2
_exptl_crystal_size_mid 0.09
_exptl_crystal_size_min 0.03
_refine_diff_density_max 0.453
_refine_diff_density_min -0.121
_refine_diff_density_rms 0.042
_refine_ls_abs_structure_details 'Flack H D (1983), Acta Cryst. A39, 876-881'
_refine_ls_abs_structure_Flack 0.2(2)
_refine_ls_extinction_coef 0.0020(2)
_refine_ls_extinction_expression Fc^*^=kFc[1+0.001xFc^2^\l^3^/sin(2\q)]^-1/4^
_refine_ls_extinction_method SHELXL
_refine_ls_goodness_of_fit_ref 1.104
_refine_ls_hydrogen_treatment mixed
_refine_ls_matrix_type full
_refine_ls_number_parameters 330
_refine_ls_number_reflns 4205
_refine_ls_number_restraints 1
_refine_ls_restrained_S_all 1.104
_refine_ls_R_factor_all 0.0421
_refine_ls_R_factor_gt 0.0374
_refine_ls_shift/su_max 0.008
_refine_ls_shift/su_mean 0.001
_refine_ls_structure_factor_coef Fsqd
_refine_ls_weighting_details 'calc w=1/[\s^2^(Fo^2^)+(0.0755P)^2^+0.0713P] where P=(Fo^2^+2Fc^2^)/3'
_refine_ls_weighting_scheme calc
_refine_ls_wR_factor_gt 0.1147
_refine_ls_wR_factor_ref 0.1192
_reflns_number_gt 3797
_reflns_number_total 4205
_reflns_threshold_expression >2\s(I)
_cod_data_source_file jo6b02270_si_001.cif
_cod_data_source_block 3h+
_cod_original_cell_volume 4003.94(18)
_cod_original_sg_symbol_H-M P65
_cod_database_code 4037415

loop_
_symmetry_equiv_pos_as_xyz
'x, y, z'
'x-y, x, z+5/6'
'-y, x-y, z+2/3'
'-x, -y, z+1/2'
'-x+y, -x, z+1/3'
'y, -x+y, z+1/6'

loop_
_atom_site_label
_atom_site_type_symbol
_atom_site_fract_x
_atom_site_fract_y
_atom_site_fract_z
_atom_site_U_iso_or_equiv
_atom_site_adp_type
_atom_site_occupancy
_atom_site_symmetry_multiplicity
_atom_site_calc_flag
_atom_site_refinement_flags
C1 C -0.02170(8) 0.57787(8) 0.8363(4) 0.0489(5) Uani 1 1 d .
H1 H 0.0156 0.6040 0.8554 0.059 Uiso 1 1 calc R
C2 C -0.05873(8) 0.58793(8) 0.7377(4) 0.0462(5) Uani 1 1 d .
C3 C -0.11503(8) 0.53518(8) 0.7306(4) 0.0437(4) Uani 1 1 d .
H3 H -0.1241 0.5213 0.5763 0.052 Uiso 1 1 calc R
C4 C -0.11805(8) 0.44319(8) 0.7657(4) 0.0433(5) Uani 1 1 d .
H4 H -0.1096 0.4490 0.6048 0.052 Uiso 1 1 calc R
C5 C -0.07600(8) 0.43124(9) 0.8828(5) 0.0519(5) Uani 1 1 d .
H5A H -0.0894 0.4143 1.0286 0.062 Uiso 1 1 calc R
H5B H -0.0680 0.4072 0.7920 0.062 Uiso 1 1 calc R
C6 C -0.02602(8) 0.48771(9) 0.9054(4) 0.0478(5) Uani 1 1 d .
C7 C -0.17754(7) 0.39804(8) 0.7975(4) 0.0424(5) Uani 1 1 d .
C8 C -0.20686(9) 0.39331(9) 0.9922(4) 0.0527(5) Uani 1 1 d .
H8 H -0.1908 0.4199 1.1044 0.063 Uiso 1 1 calc R
C9 C -0.26000(9) 0.34910(10) 1.0200(5) 0.0602(6) Uani 1 1 d .
H9 H -0.2796 0.3463 1.1504 0.072 Uiso 1 1 calc R
C10 C -0.28406(8) 0.30901(9) 0.8545(5) 0.0586(6) Uani 1 1 d .
H10 H -0.3195 0.2790 0.8753 0.070 Uiso 1 1 calc R
C11 C -0.25583(9) 0.31350(9) 0.6609(5) 0.0571(6) Uani 1 1 d .
H11 H -0.2722 0.2868 0.5490 0.068 Uiso 1 1 calc R
C12 C -0.20211(8) 0.35845(8) 0.6313(4) 0.0490(5) Uani 1 1 d .
H12 H -0.1829 0.3616 0.4992 0.059 Uiso 1 1 calc R
C13 C -0.16065(8) 0.54362(8) 0.8274(4) 0.0459(5) Uani 1 1 d .
C14 C -0.20647(9) 0.53123(10) 0.6985(5) 0.0592(6) Uani 1 1 d .
H14 H -0.2099 0.5162 0.5558 0.071 Uiso 1 1 calc R
C15 C -0.24772(10) 0.54088(11) 0.7790(6) 0.0677(7) Uani 1 1 d .
H15 H -0.2789 0.5320 0.6928 0.081 Uiso 1 1 calc R
C16 C -0.24138(9) 0.56361(9) 0.9874(6) 0.0603(7) Uani 1 1 d .
C17 C -0.19571(10) 0.57701(11) 1.1203(5) 0.0626(6) Uani 1 1 d .
H17 H -0.1920 0.5928 1.2614 0.075 Uiso 1 1 calc R
C18 C -0.15584(9) 0.56623(10) 1.0375(5) 0.0581(6) Uani 1 1 d .
H18 H -0.1251 0.5744 1.1254 0.070 Uiso 1 1 calc R
C19 C -0.04955(9) 0.63843(9) 0.6276(4) 0.0505(5) Uani 1 1 d .
C20 C 0.00070(10) 0.69298(9) 0.6964(5) 0.0592(6) Uani 1 1 d .
H20 H 0.0337 0.6891 0.6919 0.071 Uiso 1 1 calc R
C21 C -0.00750(18) 0.70744(13) 0.9348(6) 0.0958(11) Uani 1 1 d .
H21A H 0.0235 0.7426 0.9766 0.144 Uiso 1 1 calc R
H21B H -0.0103 0.6794 1.0364 0.144 Uiso 1 1 calc R
H21C H -0.0408 0.7095 0.9417 0.144 Uiso 1 1 calc R
C22 C 0.05482(10) 0.78280(10) 0.5144(5) 0.0637(6) Uani 1 1 d .
C23 C 0.09344(14) 0.86833(11) 0.2908(6) 0.0819(9) Uani 1 1 d .
C24 C 0.13896(14) 0.86166(16) 0.1873(9) 0.1035(12) Uani 1 1 d .
H24A H 0.1563 0.8511 0.3012 0.155 Uiso 1 1 calc R
H24B H 0.1660 0.8961 0.1210 0.155 Uiso 1 1 calc R
H24C H 0.1237 0.8335 0.0735 0.155 Uiso 1 1 calc R
C25 C 0.1137(2) 0.90764(13) 0.4937(9) 0.1252(17) Uani 1 1 d .
H25A H 0.0832 0.9098 0.5573 0.188 Uiso 1 1 calc R
H25B H 0.1419 0.9438 0.4461 0.188 Uiso 1 1 calc R
H25C H 0.1288 0.8938 0.6045 0.188 Uiso 1 1 calc R
C26 C 0.0645(2) 0.88610(16) 0.1177(9) 0.1178(15) Uani 1 1 d .
H26A H 0.0459 0.8572 0.0087 0.177 Uiso 1 1 calc R
H26B H 0.0916 0.9193 0.0437 0.177 Uiso 1 1 calc R
H26C H 0.0380 0.8929 0.1926 0.177 Uiso 1 1 calc R
N1 N -0.10539(6) 0.49645(7) 0.8721(3) 0.0432(4) Uani 1 1 d .
N2 N -0.04602(6) 0.52389(7) 0.9055(3) 0.0470(4) Uani 1 1 d .
N3 N -0.28464(10) 0.57345(10) 1.0762(6) 0.0783(8) Uani 1 1 d .
N4 N 0.00702(9) 0.73462(8) 0.5357(4) 0.0660(6) Uani 1 1 d .
H4A H -0.0206 0.7284 0.4514 0.079 Uiso 1 1 calc R
O1 O 0.02264(6) 0.50144(7) 0.9200(3) 0.0580(4) Uani 1 1 d .
O2 O -0.32612(8) 0.55961(9) 0.9612(6) 0.1002(9) Uani 1 1 d .
O3 O -0.27894(11) 0.59409(13) 1.2576(7) 0.1143(10) Uani 1 1 d .
O4 O -0.08218(7) 0.63704(7) 0.4876(4) 0.0709(5) Uani 1 1 d .
O5 O 0.09681(8) 0.79485(9) 0.6178(4) 0.0904(7) Uani 1 1 d .
O6 O 0.04724(7) 0.81405(7) 0.3608(4) 0.0737(6) Uani 1 1 d .

loop_
_atom_site_aniso_label
_atom_site_aniso_U_11
_atom_site_aniso_U_22
_atom_site_aniso_U_33
_atom_site_aniso_U_23
_atom_site_aniso_U_13
_atom_site_aniso_U_12
C1 0.0378(9) 0.0450(10) 0.0544(13) -0.0016(9) -0.0045(9) 0.0136(8)
C2 0.0372(9) 0.0398(9) 0.0535(12) 0.0004(9) -0.0034(9) 0.0131(8)
C3 0.0394(9) 0.0387(9) 0.0479(11) -0.0004(9) -0.0056(8) 0.0157(8)
C4 0.0349(9) 0.0399(9) 0.0521(12) 0.0018(9) 0.0030(8) 0.0164(8)
C5 0.0395(10) 0.0481(11) 0.0690(16) 0.0068(10) 0.0014(10) 0.0224(9)
C6 0.0402(10) 0.0550(12) 0.0482(12) 0.0032(9) -0.0033(9) 0.0238(9)
C7 0.0337(9) 0.0374(9) 0.0556(13) 0.0056(9) 0.0024(8) 0.0173(7)
C8 0.0454(11) 0.0501(11) 0.0588(14) 0.0019(10) 0.0071(10) 0.0211(9)
C9 0.0460(11) 0.0580(12) 0.0758(18) 0.0145(12) 0.0189(12) 0.0255(10)
C10 0.0345(9) 0.0439(11) 0.0934(19) 0.0111(12) 0.0039(11) 0.0165(9)
C11 0.0424(10) 0.0419(10) 0.0830(18) -0.0048(11) -0.0095(11) 0.0182(9)
C12 0.0404(10) 0.0439(10) 0.0625(14) -0.0002(10) 0.0019(10) 0.0210(9)
C13 0.0370(9) 0.0358(9) 0.0606(14) 0.0007(9) -0.0062(9) 0.0148(7)
C14 0.0444(11) 0.0590(12) 0.0704(17) -0.0092(12) -0.0156(11) 0.0229(10)
C15 0.0451(12) 0.0674(15) 0.093(2) -0.0033(15) -0.0177(12) 0.0297(11)
C16 0.0427(11) 0.0444(11) 0.096(2) 0.0057(12) 0.0033(12) 0.0235(9)
C17 0.0586(13) 0.0636(14) 0.0688(18) -0.0053(12) 0.0010(12) 0.0329(11)
C18 0.0446(11) 0.0640(13) 0.0671(16) -0.0076(12) -0.0106(11) 0.0281(10)
C19 0.0458(10) 0.0425(10) 0.0562(14) 0.0013(9) -0.0038(10) 0.0167(9)
C20 0.0566(12) 0.0409(11) 0.0688(16) 0.0024(11) -0.0100(12) 0.0158(9)
C21 0.132(3) 0.0586(16) 0.073(2) -0.0093(15) -0.009(2) 0.0296(18)
C22 0.0582(13) 0.0451(11) 0.0737(17) 0.0021(12) -0.0004(13) 0.0153(10)
C23 0.0847(19) 0.0435(12) 0.087(2) 0.0060(13) 0.0210(17) 0.0090(13)
C24 0.075(2) 0.094(2) 0.103(3) -0.003(2) 0.019(2) 0.0135(17)
C25 0.155(4) 0.0538(16) 0.108(3) -0.0085(19) 0.038(3) 0.008(2)
C26 0.135(3) 0.080(2) 0.122(4) 0.048(2) 0.026(3) 0.041(2)
N1 0.0320(7) 0.0395(8) 0.0547(11) 0.0011(7) -0.0040(7) 0.0153(6)
N2 0.0334(8) 0.0441(9) 0.0573(11) 0.0015(8) -0.0068(7) 0.0147(7)
N3 0.0562(13) 0.0597(13) 0.126(3) 0.0081(15) 0.0109(15) 0.0340(10)
N4 0.0540(11) 0.0452(10) 0.0816(16) 0.0135(10) -0.0111(11) 0.0117(8)
O1 0.0383(8) 0.0715(10) 0.0630(11) 0.0025(8) -0.0072(7) 0.0265(7)
O2 0.0572(11) 0.0939(14) 0.165(3) 0.0002(16) -0.0044(14) 0.0495(11)
O3 0.0964(18) 0.134(2) 0.139(3) -0.018(2) 0.0177(18) 0.0770(17)
O4 0.0643(10) 0.0527(9) 0.0798(13) 0.0096(9) -0.0210(10) 0.0174(8)
O5 0.0621(11) 0.0720(12) 0.1024(18) 0.0087(12) -0.0155(11) 0.0076(9)
O6 0.0630(10) 0.0472(9) 0.0925(15) 0.0188(10) 0.0082(10) 0.0137(8)

loop_
_atom_type_symbol
_atom_type_description
_atom_type_scat_dispersion_real
_atom_type_scat_dispersion_imag
_atom_type_scat_source
C C 0.0181 0.0091 'International Tables Vol C Tables 4.2.6.8 and 6.1.1.4'
H H 0.0000 0.0000 'International Tables Vol C Tables 4.2.6.8 and 6.1.1.4'
N N 0.0311 0.0180 'International Tables Vol C Tables 4.2.6.8 and 6.1.1.4'
O O 0.0492 0.0322 'International Tables Vol C Tables 4.2.6.8 and 6.1.1.4'

loop_
_geom_angle_atom_site_label_1
_geom_angle_atom_site_label_2
_geom_angle_atom_site_label_3
_geom_angle
C2 C1 N2 110.70(17)
C1 C2 C19 128.43(18)
C1 C2 C3 109.99(18)
C19 C2 C3 121.29(18)
N1 C3 C13 111.41(17)
N1 C3 C2 102.16(15)
C13 C3 C2 112.25(17)
N1 C4 C7 113.12(16)
N1 C4 C5 101.37(16)
C7 C4 C5 113.64(17)
C6 C5 C4 102.86(16)
O1 C6 N2 124.58(19)
O1 C6 C5 130.0(2)
N2 C6 C5 105.40(16)
C12 C7 C8 119.30(19)
C12 C7 C4 118.36(19)
C8 C7 C4 122.23(19)
C9 C8 C7 120.2(2)
C8 C9 C10 120.3(2)
C11 C10 C9 120.1(2)
C10 C11 C12 119.8(2)
C7 C12 C11 120.3(2)
C18 C13 C14 119.1(2)
C18 C13 C3 121.23(19)
C14 C13 C3 119.6(2)
C13 C14 C15 120.8(3)
C16 C15 C14 118.4(2)
C15 C16 C17 122.3(2)
C15 C16 N3 119.2(3)
C17 C16 N3 118.5(3)
C18 C17 C16 118.1(3)
C13 C18 C17 121.3(2)
O4 C19 C2 120.63(19)
O4 C19 C20 121.0(2)
C2 C19 C20 118.3(2)
N4 C20 C19 107.8(2)
N4 C20 C21 112.2(2)
C19 C20 C21 109.3(2)
O5 C22 N4 124.5(3)
O5 C22 O6 127.3(2)
N4 C22 O6 108.2(2)
O6 C23 C24 110.3(3)
O6 C23 C25 109.3(3)
C24 C23 C25 112.2(4)
O6 C23 C26 101.0(3)
C24 C23 C26 112.2(3)
C25 C23 C26 111.3(3)
N2 N1 C4 102.96(14)
N2 N1 C3 105.44(14)
C4 N1 C3 116.26(17)
C1 N2 C6 130.30(18)
C1 N2 N1 110.27(15)
C6 N2 N1 112.83(16)
O3 N3 O2 122.1(3)
O3 N3 C16 119.5(3)
O2 N3 C16 118.3(3)
C22 N4 C20 121.8(2)
C22 O6 C23 121.0(2)

loop_
_geom_bond_atom_site_label_1
_geom_bond_atom_site_label_2
_geom_bond_distance
C1 C2 1.333(3)
C1 N2 1.368(3)
C2 C19 1.455(3)
C2 C3 1.523(2)
C3 N1 1.496(3)
C3 C13 1.517(3)
C4 N1 1.485(2)
C4 C7 1.511(2)
C4 C5 1.537(3)
C5 C6 1.498(3)
C6 O1 1.214(2)
C6 N2 1.375(3)
C7 C12 1.382(3)
C7 C8 1.386(3)
C8 C9 1.384(3)
C9 C10 1.386(4)
C10 C11 1.365(4)
C11 C12 1.402(3)
C13 C18 1.376(4)
C13 C14 1.378(3)
C14 C15 1.390(4)
C15 C16 1.364(4)
C16 C17 1.382(4)
C16 N3 1.463(3)
C17 C18 1.379(3)
C19 O4 1.220(3)
C19 C20 1.520(3)
C20 N4 1.445(3)
C20 C21 1.524(5)
C22 O5 1.212(3)
C22 N4 1.344(3)
C22 O6 1.350(3)
C23 O6 1.474(3)
C23 C24 1.503(5)
C23 C25 1.536(5)
C23 C26 1.535(6)
N1 N2 1.448(2)
N3 O3 1.196(4)
N3 O2 1.228(4)
